data_2221955
loop_
_publ_author_name
'Kavitha, T.'
'Thenmozhi, M.'
'Dhayalan, V.'
'Mohanakrishnan, A. K.'
'Ponnuswamy, M. N.'

_publ_section_title
;Diethyl
 2-[(5-methoxy-2-methyl-1-phenylsulfonyl-1<i>H</i>-indol-3-yl)methylene]malonate
;
_journal_coeditor_code CI2774
_journal_issue 6
_journal_name_full 'Acta Crystallographica Section E'
_journal_page_first o1418
_journal_page_last o1419
_journal_paper_doi 10.1107/S1600536809019369
_journal_volume 65
_journal_year 2009
_chemical_formula_iupac 'C24 H25 N O7 S'
_chemical_formula_moiety 'C24 H25 N O7 S'
_chemical_formula_sum 'C24 H25 N O7 S'
_chemical_formula_weight 471.51
_chemical_name_systematic
;Diethyl
2-[(5-methoxy-2-methyl-1-phenylsulfonyl-1<i>H</i>-indol-3-yl)methylene]malonate
;
_space_group_IT_number 2
_symmetry_cell_setting triclinic
_symmetry_space_group_name_Hall '-P 1'
_symmetry_space_group_name_H-M 'P -1'
_atom_sites_solution_hydrogens geom
_atom_sites_solution_primary direct
_atom_sites_solution_secondary difmap
_audit_creation_method SHELXL-97
_cell_angle_alpha 88.4020(10)
_cell_angle_beta 79.7230(10)
_cell_angle_gamma 83.635(2)
_cell_formula_units_Z 2
_cell_length_a 8.7597(2)
_cell_length_b 10.9029(2)
_cell_length_c 12.5186(3)
_cell_measurement_reflns_used 6218
_cell_measurement_temperature 293(2)
_cell_measurement_theta_max 29.1
_cell_measurement_theta_min 1.6
_cell_volume 1169.13(4)
_computing_cell_refinement 'SAINT (Bruker, 2004)'
_computing_data_collection 'APEX2 (Bruker, 2004)'
_computing_data_reduction 'SAINT (Bruker, 2004)'
_computing_molecular_graphics 'ORTEP-3 (Farrugia, 1997)'
_computing_publication_material 'SHELXL97 (Sheldrick, 2008) and PLATON (Spek, 2009)'
_computing_structure_refinement 'SHELXL97 (Sheldrick, 2008)'
_computing_structure_solution 'SHELXS97 (Sheldrick, 2008)'
_diffrn_ambient_temperature 293(2)
_diffrn_measured_fraction_theta_full 1.000
_diffrn_measured_fraction_theta_max 0.994
_diffrn_measurement_device_type 'Bruker Kappa-APEXII area-detector'
_diffrn_measurement_method '\w and \f'
_diffrn_radiation_monochromator graphite
_diffrn_radiation_source 'fine-focus sealed tube'
_diffrn_radiation_type MoK\a
_diffrn_radiation_wavelength 0.71073
_diffrn_reflns_av_R_equivalents 0.0233
_diffrn_reflns_av_sigmaI/netI 0.0199
_diffrn_reflns_limit_h_max 11
_diffrn_reflns_limit_h_min -11
_diffrn_reflns_limit_k_max 14
_diffrn_reflns_limit_k_min -14
_diffrn_reflns_limit_l_max 17
_diffrn_reflns_limit_l_min -17
_diffrn_reflns_number 27454
_diffrn_reflns_theta_full 25.00
_diffrn_reflns_theta_max 29.10
_diffrn_reflns_theta_min 1.65
_diffrn_standards_number 0
_exptl_absorpt_coefficient_mu 0.183
_exptl_absorpt_correction_T_max 0.9713
_exptl_absorpt_correction_T_min 0.9643
_exptl_absorpt_correction_type multi-scan
_exptl_absorpt_process_details '(SADABS; Sheldrick, 2001)'
_exptl_crystal_colour yellow
_exptl_crystal_density_diffrn 1.339
_exptl_crystal_density_method 'not measured'
_exptl_crystal_description block
_exptl_crystal_F_000 496
_exptl_crystal_size_max 0.22
_exptl_crystal_size_mid 0.18
_exptl_crystal_size_min 0.15
_refine_diff_density_max 0.655
_refine_diff_density_min -0.450
_refine_ls_extinction_method none
_refine_ls_goodness_of_fit_ref 1.072
_refine_ls_hydrogen_treatment constr
_refine_ls_matrix_type full
_refine_ls_number_parameters 309
_refine_ls_number_reflns 6218
_refine_ls_number_restraints 16
_refine_ls_restrained_S_all 1.077
_refine_ls_R_factor_all 0.0743
_refine_ls_R_factor_gt 0.0532
_refine_ls_shift/su_max 0.001
_refine_ls_shift/su_mean 0.000
_refine_ls_structure_factor_coef Fsqd
_refine_ls_weighting_details 'calc w=1/[\s^2^(Fo^2^)+(0.09P)^2^+0.3748P] where P=(Fo^2^+2Fc^2^)/3'
_refine_ls_weighting_scheme calc
_refine_ls_wR_factor_gt 0.1490
_refine_ls_wR_factor_ref 0.1761
_reflns_number_gt 4628
_reflns_number_total 6218
_reflns_threshold_expression I>2\s(I)
_cod_data_source_file ci2774.cif
_cod_data_source_block I
_cod_database_code 2221955
_cod_database_fobs_code 2221955

loop_
_symmetry_equiv_pos_as_xyz
'x, y, z'
'-x, -y, -z'

loop_
_atom_site_type_symbol
_atom_site_label
_atom_site_fract_x
_atom_site_fract_y
_atom_site_fract_z
_atom_site_U_iso_or_equiv
_atom_site_adp_type
_atom_site_calc_flag
_atom_site_refinement_flags
_atom_site_occupancy
_atom_site_disorder_assembly
_atom_site_disorder_group
C C2 0.1929(2) 0.26604(18) 0.44185(16) 0.0459(4) Uani d . 1 . .
C C3 0.2837(2) 0.35252(17) 0.39343(15) 0.0423(4) Uani d . 1 . .
C C4 0.2631(2) 0.45572(17) 0.46608(14) 0.0390(4) Uani d . 1 . .
C C5 0.1556(2) 0.43026(17) 0.55745(15) 0.0399(4) Uani d . 1 . .
C C6 0.1105(2) 0.51428(18) 0.64167(15) 0.0462(4) Uani d . 1 . .
H H6 0.0372 0.4979 0.7023 0.055 Uiso calc R 1 . .
C C7 0.1787(2) 0.62274(19) 0.63165(16) 0.0482(4) Uani d . 1 . .
H H7 0.1523 0.6797 0.6876 0.058 Uiso calc R 1 . .
C C8 0.2861(2) 0.64990(18) 0.54028(16) 0.0442(4) Uani d . 1 . .
C C9 0.3283(2) 0.56763(18) 0.45571(15) 0.0427(4) Uani d . 1 . .
H H9 0.3979 0.5861 0.3937 0.051 Uiso calc R 1 . .
C C10 0.1592(2) 0.15262(18) 0.70459(16) 0.0461(4) Uani d . 1 . .
C C11 0.2091(3) 0.0301(2) 0.68271(18) 0.0550(5) Uani d . 1 . .
H H11 0.1655 -0.0122 0.6342 0.066 Uiso calc R 1 . .
C C12 0.3239(3) -0.0290(2) 0.7332(2) 0.0682(6) Uani d . 1 . .
H H12 0.3584 -0.1117 0.7190 0.082 Uiso calc R 1 . .
C C13 0.3875(3) 0.0341(3) 0.8045(2) 0.0745(7) Uani d U 1 . .
H H13 0.4654 -0.0061 0.8384 0.089 Uiso calc R 1 . .
C C14 0.3377(4) 0.1551(3) 0.8262(2) 0.0756(7) Uani d U 1 . .
H H14 0.3818 0.1968 0.8749 0.091 Uiso calc R 1 . .
C C15 0.2218(3) 0.2167(2) 0.77638(19) 0.0611(6) Uani d . 1 . .
H H15 0.1873 0.2993 0.7911 0.073 Uiso calc R 1 . .
C C16 0.1853(4) 0.1390(2) 0.4038(2) 0.0672(6) Uani d . 1 . .
H H16A 0.0883 0.1354 0.3790 0.101 Uiso calc R 1 . .
H H16B 0.1924 0.0813 0.4625 0.101 Uiso calc R 1 . .
H H16C 0.2704 0.1183 0.3452 0.101 Uiso calc R 1 . .
C C17 0.3945(2) 0.34685(18) 0.29260(16) 0.0465(4) Uani d . 1 . .
H H17 0.4866 0.3808 0.2952 0.056 Uiso calc R 1 . .
C C18 0.3860(2) 0.30077(18) 0.19641(16) 0.0470(4) Uani d . 1 . .
C C19 0.2432(2) 0.2538(2) 0.17047(16) 0.0506(5) Uani d . 1 . .
C C20 0.1390(3) 0.0829(3) 0.1115(3) 0.0788(8) Uani d . 1 . .
H H20A 0.1112 0.1196 0.0452 0.095 Uiso calc R 1 . .
H H20B 0.0494 0.0975 0.1693 0.095 Uiso calc R 1 . .
C C21 0.1827(5) -0.0488(3) 0.0973(3) 0.1081(12) Uani d . 1 . .
H H21A 0.0969 -0.0865 0.0789 0.162 Uiso calc R 1 . .
H H21B 0.2087 -0.0846 0.1636 0.162 Uiso calc R 1 . .
H H21C 0.2714 -0.0625 0.0400 0.162 Uiso calc R 1 . .
C C22 0.5148(3) 0.3041(2) 0.10308(19) 0.0587(5) Uani d . 1 . .
C C23 0.7754(4) 0.3516(4) 0.0435(3) 0.1053(13) Uani d DU 1 . .
H H23A 0.7917 0.2818 -0.0051 0.126 Uiso calc R 1 A 1
H H23B 0.8686 0.3537 0.0748 0.126 Uiso calc R 1 A 1
C C24 0.7462(13) 0.4658(8) -0.0169(9) 0.136(4) Uani d PDU 0.527(13) B 1
H H24A 0.8345 0.4753 -0.0730 0.204 Uiso calc PR 0.527(13) B 1
H H24B 0.7299 0.5346 0.0315 0.204 Uiso calc PR 0.527(13) B 1
H H24C 0.6551 0.4626 -0.0491 0.204 Uiso calc PR 0.527(13) B 1
C C24' 0.8132(13) 0.4810(6) 0.0454(10) 0.125(4) Uani d PDU 0.473(13) B 2
H H24D 0.9014 0.4925 -0.0102 0.187 Uiso calc PR 0.473(13) B 2
H H24E 0.8375 0.4977 0.1150 0.187 Uiso calc PR 0.473(13) B 2
H H24F 0.7251 0.5364 0.0326 0.187 Uiso calc PR 0.473(13) B 2
C C25 0.4367(3) 0.8015(2) 0.4473(2) 0.0655(6) Uani d . 1 . .
H H25A 0.4678 0.8809 0.4593 0.098 Uiso calc R 1 . .
H H25B 0.3789 0.8073 0.3887 0.098 Uiso calc R 1 . .
H H25C 0.5277 0.7433 0.4291 0.098 Uiso calc R 1 . .
N N1 0.10926(19) 0.31258(15) 0.54194(13) 0.0450(4) Uani d . 1 . .
O O1 -0.07993(18) 0.31630(15) 0.71397(14) 0.0640(4) Uani d . 1 . .
O O2 -0.05720(19) 0.14123(16) 0.59054(15) 0.0668(5) Uani d . 1 . .
O O3 0.11914(19) 0.31388(18) 0.17716(15) 0.0703(5) Uani d . 1 . .
O O4 0.27014(18) 0.13750(15) 0.13834(14) 0.0620(4) Uani d . 1 . .
O O5 0.5020(3) 0.2806(3) 0.01285(16) 0.1019(8) Uani d . 1 . .
O O6 0.6431(2) 0.3383(2) 0.12855(16) 0.0883(7) Uani d U 1 B .
O O7 0.34224(19) 0.76187(14) 0.54229(13) 0.0588(4) Uani d . 1 . .
S S1 0.01286(6) 0.23002(5) 0.64069(4) 0.04951(16) Uani d . 1 . .

loop_
_atom_site_aniso_label
_atom_site_aniso_U_11
_atom_site_aniso_U_22
_atom_site_aniso_U_33
_atom_site_aniso_U_12
_atom_site_aniso_U_13
_atom_site_aniso_U_23
C2 0.0544(10) 0.0432(10) 0.0434(9) -0.0068(8) -0.0163(8) 0.0002(8)
C3 0.0455(9) 0.0434(9) 0.0398(9) -0.0034(7) -0.0130(7) -0.0031(7)
C4 0.0372(8) 0.0437(9) 0.0376(8) -0.0026(7) -0.0115(7) -0.0017(7)
C5 0.0388(8) 0.0407(9) 0.0412(9) -0.0036(7) -0.0111(7) 0.0038(7)
C6 0.0467(10) 0.0499(10) 0.0397(9) -0.0027(8) -0.0031(7) 0.0012(8)
C7 0.0522(10) 0.0478(10) 0.0436(10) -0.0023(8) -0.0064(8) -0.0076(8)
C8 0.0439(9) 0.0434(10) 0.0473(10) -0.0062(7) -0.0128(8) -0.0022(8)
C9 0.0397(8) 0.0478(10) 0.0414(9) -0.0075(7) -0.0079(7) -0.0001(7)
C10 0.0471(9) 0.0492(10) 0.0428(9) -0.0094(8) -0.0088(8) 0.0095(8)
C11 0.0635(12) 0.0507(11) 0.0528(11) -0.0101(9) -0.0147(10) 0.0068(9)
C12 0.0740(15) 0.0624(14) 0.0659(15) 0.0076(12) -0.0171(12) 0.0075(12)
C13 0.0711(15) 0.0868(14) 0.0675(15) 0.0054(13) -0.0279(13) 0.0119(13)
C14 0.0849(18) 0.0880(15) 0.0622(14) -0.0091(14) -0.0347(14) -0.0049(13)
C15 0.0748(15) 0.0584(13) 0.0537(12) -0.0061(11) -0.0216(11) -0.0009(10)
C16 0.1018(19) 0.0461(11) 0.0566(13) -0.0175(12) -0.0155(13) -0.0015(10)
C17 0.0470(10) 0.0458(10) 0.0471(10) -0.0044(8) -0.0089(8) -0.0051(8)
C18 0.0461(10) 0.0489(10) 0.0460(10) -0.0036(8) -0.0078(8) -0.0071(8)
C19 0.0474(10) 0.0630(12) 0.0409(9) -0.0042(9) -0.0062(8) -0.0079(9)
C20 0.0690(16) 0.093(2) 0.0817(18) -0.0299(14) -0.0183(13) -0.0193(15)
C21 0.112(3) 0.092(2) 0.126(3) -0.050(2) -0.008(2) -0.026(2)
C22 0.0522(11) 0.0685(14) 0.0543(12) -0.0114(10) -0.0009(9) -0.0172(10)
C23 0.0772(19) 0.128(3) 0.105(2) -0.044(2) 0.0246(15) -0.035(2)
C24 0.135(4) 0.136(4) 0.136(4) -0.0144(11) -0.0234(12) 0.0001(10)
C24' 0.125(4) 0.125(4) 0.125(4) -0.0152(11) -0.0213(12) 0.0003(10)
C25 0.0642(14) 0.0622(14) 0.0728(15) -0.0255(11) -0.0089(11) 0.0043(11)
N1 0.0512(9) 0.0430(8) 0.0429(8) -0.0096(7) -0.0122(7) 0.0052(6)
O1 0.0498(8) 0.0646(10) 0.0700(10) -0.0029(7) 0.0056(7) 0.0129(8)
O2 0.0590(9) 0.0645(10) 0.0867(12) -0.0265(8) -0.0296(8) 0.0149(9)
O3 0.0480(8) 0.0871(12) 0.0744(11) 0.0051(8) -0.0117(8) -0.0208(9)
O4 0.0545(8) 0.0616(9) 0.0736(10) -0.0097(7) -0.0169(7) -0.0169(8)
O5 0.0799(13) 0.169(2) 0.0583(11) -0.0429(14) 0.0093(9) -0.0447(13)
O6 0.0620(11) 0.1307(18) 0.0742(12) -0.0402(11) 0.0049(8) -0.0285(12)
O7 0.0675(9) 0.0513(8) 0.0599(9) -0.0203(7) -0.0080(7) -0.0071(7)
S1 0.0422(3) 0.0513(3) 0.0567(3) -0.0116(2) -0.0114(2) 0.0123(2)

loop_
_atom_type_symbol
_atom_type_description
_atom_type_scat_dispersion_real
_atom_type_scat_dispersion_imag
_atom_type_scat_source
C C 0.0033 0.0016 'International Tables Vol C Tables 4.2.6.8 and 6.1.1.4'
H H 0.0000 0.0000 'International Tables Vol C Tables 4.2.6.8 and 6.1.1.4'
N N 0.0061 0.0033 'International Tables Vol C Tables 4.2.6.8 and 6.1.1.4'
O O 0.0106 0.0060 'International Tables Vol C Tables 4.2.6.8 and 6.1.1.4'
S S 0.1246 0.1234 'International Tables Vol C Tables 4.2.6.8 and 6.1.1.4'

loop_
_geom_angle_atom_site_label_1
_geom_angle_atom_site_label_2
_geom_angle_atom_site_label_3
_geom_angle_site_symmetry_1
_geom_angle_site_symmetry_3
_geom_angle
_geom_angle_publ_flag
C3 C2 N1 . . 108.67(16) ?
C3 C2 C16 . . 128.0(2) ?
N1 C2 C16 . . 123.20(19) ?
C2 C3 C4 . . 107.82(17) ?
C2 C3 C17 . . 129.75(18) ?
C4 C3 C17 . . 122.24(17) ?
C5 C4 C9 . . 120.75(17) ?
C5 C4 C3 . . 108.18(16) ?
C9 C4 C3 . . 131.05(17) ?
C4 C5 C6 . . 121.34(17) ?
C4 C5 N1 . . 106.95(16) ?
C6 C5 N1 . . 131.70(17) ?
C7 C6 C5 . . 117.28(18) ?
C7 C6 H6 . . 121.4 ?
C5 C6 H6 . . 121.4 ?
C6 C7 C8 . . 122.06(18) ?
C6 C7 H7 . . 119.0 ?
C8 C7 H7 . . 119.0 ?
O7 C8 C9 . . 124.44(18) ?
O7 C8 C7 . . 114.95(17) ?
C9 C8 C7 . . 120.60(18) ?
C8 C9 C4 . . 117.94(17) ?
C8 C9 H9 . . 121.0 ?
C4 C9 H9 . . 121.0 ?
C15 C10 C11 . . 121.2(2) ?
C15 C10 S1 . . 118.66(17) ?
C11 C10 S1 . . 120.13(16) ?
C12 C11 C10 . . 119.4(2) ?
C12 C11 H11 . . 120.3 ?
C10 C11 H11 . . 120.3 ?
C13 C12 C11 . . 119.9(2) ?
C13 C12 H12 . . 120.1 ?
C11 C12 H12 . . 120.1 ?
C14 C13 C12 . . 120.7(2) ?
C14 C13 H13 . . 119.7 ?
C12 C13 H13 . . 119.7 ?
C13 C14 C15 . . 120.5(2) ?
C13 C14 H14 . . 119.7 ?
C15 C14 H14 . . 119.7 ?
C10 C15 C14 . . 118.3(2) ?
C10 C15 H15 . . 120.8 ?
C14 C15 H15 . . 120.8 ?
C2 C16 H16A . . 109.5 ?
C2 C16 H16B . . 109.5 ?
H16A C16 H16B . . 109.5 ?
C2 C16 H16C . . 109.5 ?
H16A C16 H16C . . 109.5 ?
H16B C16 H16C . . 109.5 ?
C18 C17 C3 . . 130.42(19) ?
C18 C17 H17 . . 114.8 ?
C3 C17 H17 . . 114.8 ?
C17 C18 C22 . . 121.49(19) ?
C17 C18 C19 . . 123.87(18) ?
C22 C18 C19 . . 114.37(17) ?
O3 C19 O4 . . 123.8(2) ?
O3 C19 C18 . . 124.2(2) ?
O4 C19 C18 . . 111.98(17) ?
O4 C20 C21 . . 108.4(3) ?
O4 C20 H20A . . 110.0 ?
C21 C20 H20A . . 110.0 ?
O4 C20 H20B . . 110.0 ?
C21 C20 H20B . . 110.0 ?
H20A C20 H20B . . 108.4 ?
C20 C21 H21A . . 109.5 ?
C20 C21 H21B . . 109.5 ?
H21A C21 H21B . . 109.5 ?
C20 C21 H21C . . 109.5 ?
H21A C21 H21C . . 109.5 ?
H21B C21 H21C . . 109.5 ?
O5 C22 O6 . . 123.5(2) ?
O5 C22 C18 . . 122.8(2) ?
O6 C22 C18 . . 113.66(19) ?
O6 C23 C24 . . 109.3(5) ?
O6 C23 C24' . . 107.6(5) ?
O6 C23 H23A . . 109.8 ?
C24 C23 H23A . . 109.8 ?
C24' C23 H23A . . 140.2 ?
O6 C23 H23B . . 109.8 ?
C24 C23 H23B . . 109.8 ?
C24' C23 H23B . . 70.5 ?
H23A C23 H23B . . 108.3 ?
C23 C24 H24A . . 109.5 ?
C23 C24 H24B . . 109.5 ?
H24A C24 H24B . . 109.5 ?
C23 C24 H24C . . 109.5 ?
H24A C24 H24C . . 109.5 ?
H24B C24 H24C . . 109.5 ?
C23 C24' H24D . . 109.5 ?
C23 C24' H24E . . 109.5 ?
H24D C24' H24E . . 109.5 ?
C23 C24' H24F . . 109.5 ?
H24D C24' H24F . . 109.5 ?
H24E C24' H24F . . 109.5 ?
O7 C25 H25A . . 109.5 ?
O7 C25 H25B . . 109.5 ?
H25A C25 H25B . . 109.5 ?
O7 C25 H25C . . 109.5 ?
H25A C25 H25C . . 109.5 ?
H25B C25 H25C . . 109.5 ?
C2 N1 C5 . . 108.32(15) ?
C2 N1 S1 . . 125.65(13) ?
C5 N1 S1 . . 123.91(13) ?
C19 O4 C20 . . 116.42(19) ?
C22 O6 C23 . . 119.1(2) ?
C8 O7 C25 . . 117.79(17) ?
O1 S1 O2 . . 120.42(11) ?
O1 S1 N1 . . 106.20(9) ?
O2 S1 N1 . . 107.38(10) ?
O1 S1 C10 . . 108.77(10) ?
O2 S1 C10 . . 108.50(10) ?
N1 S1 C10 . . 104.43(9) ?

loop_
_geom_bond_atom_site_label_1
_geom_bond_atom_site_label_2
_geom_bond_site_symmetry_2
_geom_bond_distance
_geom_bond_publ_flag
C2 C3 . 1.360(3) ?
C2 N1 . 1.411(3) ?
C2 C16 . 1.490(3) ?
C3 C4 . 1.442(2) ?
C3 C17 . 1.447(3) ?
C4 C5 . 1.388(3) ?
C4 C9 . 1.396(3) ?
C5 C6 . 1.390(3) ?
C5 N1 . 1.416(2) ?
C6 C7 . 1.376(3) ?
C6 H6 . 0.93 ?
C7 C8 . 1.393(3) ?
C7 H7 . 0.93 ?
C8 O7 . 1.368(2) ?
C8 C9 . 1.379(3) ?
C9 H9 . 0.93 ?
C10 C15 . 1.376(3) ?
C10 C11 . 1.378(3) ?
C10 S1 . 1.756(2) ?
C11 C12 . 1.373(3) ?
C11 H11 . 0.93 ?
C12 C13 . 1.370(4) ?
C12 H12 . 0.93 ?
C13 C14 . 1.362(4) ?
C13 H13 . 0.93 ?
C14 C15 . 1.386(3) ?
C14 H14 . 0.93 ?
C15 H15 . 0.93 ?
C16 H16A . 0.96 ?
C16 H16B . 0.96 ?
C16 H16C . 0.96 ?
C17 C18 . 1.335(3) ?
C17 H17 . 0.93 ?
C18 C22 . 1.475(3) ?
C18 C19 . 1.493(3) ?
C19 O3 . 1.196(3) ?
C19 O4 . 1.324(3) ?
C20 O4 . 1.445(3) ?
C20 C21 . 1.452(5) ?
C20 H20A . 0.97 ?
C20 H20B . 0.97 ?
C21 H21A . 0.96 ?
C21 H21B . 0.96 ?
C21 H21C . 0.96 ?
C22 O5 . 1.193(3) ?
C22 O6 . 1.316(3) ?
C23 O6 . 1.445(3) ?
C23 C24 . 1.461(5) ?
C23 C24' . 1.486(5) ?
C23 H23A . 0.97 ?
C23 H23B . 0.97 ?
C24 H24A . 0.96 ?
C24 H24B . 0.96 ?
C24 H24C . 0.96 ?
C24' H24D . 0.96 ?
C24' H24E . 0.96 ?
C24' H24F . 0.96 ?
C25 O7 . 1.409(3) ?
C25 H25A . 0.96 ?
C25 H25B . 0.96 ?
C25 H25C . 0.96 ?
N1 S1 . 1.6690(16) ?
O1 S1 . 1.4141(17) ?
O2 S1 . 1.4181(17) ?

loop_
_geom_hbond_atom_site_label_D
_geom_hbond_atom_site_label_H
_geom_hbond_atom_site_label_A
_geom_hbond_site_symmetry_A
_geom_hbond_distance_DH
_geom_hbond_distance_HA
_geom_hbond_distance_DA
_geom_hbond_angle_DHA
C6 H6 O1 1 0.93 2.32 2.901(3) 120
C14 H14 O5 1_556 0.93 2.42 3.349(3) 173
C25 H25C Cg1 2_666 0.96 2.92 3.515(3) 140

loop_
_geom_torsion_atom_site_label_1
_geom_torsion_atom_site_label_2
_geom_torsion_atom_site_label_3
_geom_torsion_atom_site_label_4
_geom_torsion_site_symmetry_1
_geom_torsion_site_symmetry_2
_geom_torsion_site_symmetry_3
_geom_torsion_site_symmetry_4
_geom_torsion
_geom_torsion_publ_flag
N1 C2 C3 C4 . . . . 2.4(2) ?
C16 C2 C3 C4 . . . . -173.8(2) ?
N1 C2 C3 C17 . . . . 177.27(18) ?
C16 C2 C3 C17 . . . . 1.0(3) ?
C2 C3 C4 C5 . . . . -1.4(2) ?
C17 C3 C4 C5 . . . . -176.76(16) ?
C2 C3 C4 C9 . . . . -179.75(18) ?
C17 C3 C4 C9 . . . . 4.9(3) ?
C9 C4 C5 C6 . . . . -0.6(3) ?
C3 C4 C5 C6 . . . . -179.14(16) ?
C9 C4 C5 N1 . . . . 178.41(15) ?
C3 C4 C5 N1 . . . . -0.13(19) ?
C4 C5 C6 C7 . . . . -1.1(3) ?
N1 C5 C6 C7 . . . . -179.83(18) ?
C5 C6 C7 C8 . . . . 1.4(3) ?
C6 C7 C8 O7 . . . . 179.45(18) ?
C6 C7 C8 C9 . . . . 0.0(3) ?
O7 C8 C9 C4 . . . . 178.90(17) ?
C7 C8 C9 C4 . . . . -1.7(3) ?
C5 C4 C9 C8 . . . . 2.0(3) ?
C3 C4 C9 C8 . . . . -179.87(18) ?
C15 C10 C11 C12 . . . . -0.2(3) ?
S1 C10 C11 C12 . . . . 179.85(18) ?
C10 C11 C12 C13 . . . . 0.0(4) ?
C11 C12 C13 C14 . . . . 0.2(4) ?
C12 C13 C14 C15 . . . . -0.1(5) ?
C11 C10 C15 C14 . . . . 0.3(4) ?
S1 C10 C15 C14 . . . . -179.8(2) ?
C13 C14 C15 C10 . . . . -0.1(4) ?
C2 C3 C17 C18 . . . . 41.7(3) ?
C4 C3 C17 C18 . . . . -144.1(2) ?
C3 C17 C18 C22 . . . . -179.7(2) ?
C3 C17 C18 C19 . . . . 6.6(4) ?
C17 C18 C19 O3 . . . . 57.7(3) ?
C22 C18 C19 O3 . . . . -116.4(2) ?
C17 C18 C19 O4 . . . . -122.7(2) ?
C22 C18 C19 O4 . . . . 63.2(2) ?
C17 C18 C22 O5 . . . . -168.7(3) ?
C19 C18 C22 O5 . . . . 5.6(4) ?
C17 C18 C22 O6 . . . . 9.7(3) ?
C19 C18 C22 O6 . . . . -176.0(2) ?
C3 C2 N1 C5 . . . . -2.5(2) ?
C16 C2 N1 C5 . . . . 173.94(19) ?
C3 C2 N1 S1 . . . . -166.42(13) ?
C16 C2 N1 S1 . . . . 10.0(3) ?
C4 C5 N1 C2 . . . . 1.58(19) ?
C6 C5 N1 C2 . . . . -179.56(19) ?
C4 C5 N1 S1 . . . . 165.83(13) ?
C6 C5 N1 S1 . . . . -15.3(3) ?
O3 C19 O4 C20 . . . . -0.6(3) ?
C18 C19 O4 C20 . . . . 179.8(2) ?
C21 C20 O4 C19 . . . . -169.9(3) ?
O5 C22 O6 C23 . . . . 1.6(5) ?
C18 C22 O6 C23 . . . . -176.8(3) ?
C24 C23 O6 C22 . . . . 75.7(6) ?
C24' C23 O6 C22 . . . . 121.2(6) ?
C9 C8 O7 C25 . . . . 6.9(3) ?
C7 C8 O7 C25 . . . . -172.56(19) ?
C2 N1 S1 O1 . . . . -167.59(16) ?
C5 N1 S1 O1 . . . . 30.90(18) ?
C2 N1 S1 O2 . . . . -37.54(18) ?
C5 N1 S1 O2 . . . . 160.94(15) ?
C2 N1 S1 C10 . . . . 77.54(17) ?
C5 N1 S1 C10 . . . . -83.98(16) ?
C15 C10 S1 O1 . . . . -34.6(2) ?
C11 C10 S1 O1 . . . . 145.35(17) ?
C15 C10 S1 O2 . . . . -167.21(18) ?
C11 C10 S1 O2 . . . . 12.7(2) ?
C15 C10 S1 N1 . . . . 78.50(19) ?
C11 C10 S1 N1 . . . . -101.59(18) ?
